data_7237949
loop_
_publ_author_name
'Li, Dan'
'Li, Guangfu'
'Xie, Jiaxin'
'Zhu, Dongxia'
'Su, Zhongmin'
'Bryce, Martin R.'

_publ_section_title
;
 Strategic modification of ligands for remarkable piezochromic
 luminescence (PCL) based on a neutral Ir(iii) phosphor
;
_journal_issue 35
_journal_name_full 'Journal of Materials Chemistry C'
_journal_page_first 10876
_journal_paper_doi 10.1039/C9TC03646F
_journal_volume 7
_journal_year 2019
_chemical_formula_moiety 'C36 H22 F4 Ir N3 O3, C4 H8 O2'
_chemical_formula_sum 'C40 H30 F4 Ir N3 O5'
_chemical_formula_weight 900.87
_space_group_crystal_system monoclinic
_space_group_IT_number 14
_space_group_name_Hall '-P 2yn'
_space_group_name_H-M_alt 'P 1 21/n 1'
_atom_sites_solution_hydrogens geom
_atom_sites_solution_primary iterative
_audit_creation_date 2019-05-08
_audit_creation_method
;
Olex2 1.2
(compiled 2018.05.29 svn.r3508 for OlexSys, GUI svn.r5506)
;
_audit_update_record
;
2019-06-12 deposited with the CCDC.	2019-08-19 downloaded from the CCDC.
;
_cell_angle_alpha 90
_cell_angle_beta 106.682(8)
_cell_angle_gamma 90
_cell_formula_units_Z 4
_cell_length_a 17.686(3)
_cell_length_b 10.9614(16)
_cell_length_c 19.865(3)
_cell_measurement_reflns_used 9169
_cell_measurement_temperature 298
_cell_measurement_theta_max 58.863
_cell_measurement_theta_min 2.953
_cell_volume 3689.0(10)
_computing_cell_refinement 'SAINT V8.38A (?, 2016)'
_computing_data_reduction 'SAINT V8.38A (?, 2016)'
_computing_molecular_graphics 'Olex2 (Dolomanov et al., 2009)'
_computing_publication_material 'Olex2 (Dolomanov et al., 2009)'
_computing_structure_refinement 'ShelXL (Sheldrick, 2015)'
_computing_structure_solution 'olex2.solve (Bourhis et al., 2015)'
_diffrn_ambient_temperature 298
_diffrn_measured_fraction_theta_full 0.794
_diffrn_measured_fraction_theta_max 0.998
_diffrn_measurement_device_type 'CCD area detector'
_diffrn_measurement_method 'phi and omega scans'
_diffrn_radiation_monochromator graphite
_diffrn_radiation_type CuK\a
_diffrn_radiation_wavelength 1.54178
_diffrn_reflns_av_R_equivalents 0.0535
_diffrn_reflns_av_unetI/netI 0.0300
_diffrn_reflns_Laue_measured_fraction_full 0.794
_diffrn_reflns_Laue_measured_fraction_max 0.998
_diffrn_reflns_limit_h_max 19
_diffrn_reflns_limit_h_min -19
_diffrn_reflns_limit_k_max 12
_diffrn_reflns_limit_k_min -12
_diffrn_reflns_limit_l_max 21
_diffrn_reflns_limit_l_min -22
_diffrn_reflns_number 38190
_diffrn_reflns_point_group_measured_fraction_full 0.794
_diffrn_reflns_point_group_measured_fraction_max 0.998
_diffrn_reflns_theta_full 67.679
_diffrn_reflns_theta_max 58.992
_diffrn_reflns_theta_min 2.953
_exptl_absorpt_coefficient_mu 7.595
_exptl_absorpt_correction_T_max 0.466
_exptl_absorpt_correction_T_min 0.270
_exptl_absorpt_correction_type multi-scan
_exptl_crystal_colour 'clear yellowish yellow'
_exptl_crystal_colour_lustre clear
_exptl_crystal_colour_modifier yellowish
_exptl_crystal_colour_primary yellow
_exptl_crystal_density_diffrn 1.622
_exptl_crystal_description plate
_exptl_crystal_F_000 1776
_exptl_crystal_size_max 0.2
_exptl_crystal_size_mid 0.17
_exptl_crystal_size_min 0.1
_refine_diff_density_max 0.694
_refine_diff_density_min -0.454
_refine_diff_density_rms 0.075
_refine_ls_extinction_coef 0.000016(14)
_refine_ls_extinction_expression Fc^*^=kFc[1+0.001xFc^2^\l^3^/sin(2\q)]^-1/4^
_refine_ls_extinction_method SHELXL
_refine_ls_goodness_of_fit_ref 1.095
_refine_ls_hydrogen_treatment constr
_refine_ls_matrix_type full
_refine_ls_number_parameters 482
_refine_ls_number_reflns 5298
_refine_ls_number_restraints 0
_refine_ls_restrained_S_all 1.095
_refine_ls_R_factor_all 0.0352
_refine_ls_R_factor_gt 0.0268
_refine_ls_shift/su_max 0.002
_refine_ls_shift/su_mean 0.000
_refine_ls_structure_factor_coef Fsqd
_refine_ls_weighting_details
;
 w=1/[\s^2^(Fo^2^)+(0.0247P)^2^+5.0356P]
 where P=(Fo^2^+2Fc^2^)/3
;
_refine_ls_weighting_scheme calc
_refine_ls_wR_factor_gt 0.0602
_refine_ls_wR_factor_ref 0.0641
_reflns_Friedel_coverage 0.000
_reflns_number_gt 4551
_reflns_number_total 5298
_reflns_threshold_expression 'I > 2\s(I)'
_cod_data_source_file c9tc03646f2.cif
_cod_data_source_block 2
_cod_original_cell_volume 3688.9(10)
_cod_database_code 7237949
_shelxl_version_number 2013-2
_shelx_space_group_comment
;
The symmetry employed for this shelxl refinement is uniquely defined
by the following loop, which should always be used as a source of
symmetry information in preference to the above space-group names.
They are only intended as comments.
;
_shelx_estimated_absorpt_t_max 0.517
_shelx_estimated_absorpt_t_min 0.312
_olex2_refinement_description
;
1. Fixed Uiso
 At 1.2 times of:
  All C(H) groups, All C(H,H) groups
 At 1.5 times of:
  All C(H,H,H) groups, All O(H) groups
2.a Secondary CH2 refined with riding coordinates:
 C4(H4A,H4B)
2.b Aromatic/amide H refined with riding coordinates:
 C1AA(H1AA), C10(H10), C12(H12), C14(H14), C15(H15), C23(H23), C27(H27),
 C32(H32), C36(H36), C37(H37), C44(H44), C45(H45), C46(H46), C47(H47), C49(H49),
  C50(H50), C52(H52), C54(H54), C55(H55), C66(H66), C0AA(H0AB)
2.c Idealised Me refined as rotating group:
 C5(H5A,H5B,H5C), C6(H6A,H6B,H6C)
2.d Idealised tetrahedral OH refined as rotating group:
 O0AA(H0AA)
;
_olex2_submission_special_instructions 'No special instructions were received'

loop_
_space_group_symop_operation_xyz
'x, y, z'
'-x+1/2, y+1/2, -z+1/2'
'-x, -y, -z'
'x-1/2, -y-1/2, z-1/2'

loop_
_atom_site_label
_atom_site_type_symbol
_atom_site_fract_x
_atom_site_fract_y
_atom_site_fract_z
_atom_site_U_iso_or_equiv
_atom_site_adp_type
_atom_site_occupancy
_atom_site_site_symmetry_order
_atom_site_calc_flag
_atom_site_refinement_flags_posn
Ir1 Ir 0.47874(2) 0.72511(2) 0.17918(2) 0.03315(8) Uani 1 1 d .
C1AA C 0.5760(3) 0.7584(4) 0.4467(3) 0.0533(13) Uani 1 1 d .
H1AA H 0.5545 0.7906 0.4804 0.064 Uiso 1 1 calc R
O2 O 0.37921(17) 0.6059(3) 0.14097(14) 0.0420(7) Uani 1 1 d .
N3 N 0.5380(2) 0.6247(3) 0.12386(18) 0.0428(9) Uani 1 1 d .
O0AA O 0.78225(18) 0.8107(3) 0.52890(16) 0.0537(8) Uani 1 1 d .
H0AA H 0.8078 0.8382 0.5670 0.081 Uiso 1 1 calc GR
N6 N 0.4236(2) 0.8373(3) 0.23142(18) 0.0446(9) Uani 1 1 d .
C7 C 0.5587(2) 0.6621(4) 0.3359(2) 0.0366(10) Uani 1 1 d .
C8 C 0.5647(3) 0.8465(4) 0.2151(2) 0.0451(11) Uani 1 1 d .
C9 C 0.3765(2) 0.4898(4) 0.1577(2) 0.0363(10) Uani 1 1 d .
C10 C 0.6877(3) 0.7093(4) 0.4083(2) 0.0448(11) Uani 1 1 d .
H10 H 0.7421 0.7086 0.4157 0.054 Uiso 1 1 calc R
C11 C 0.4681(3) 0.9326(4) 0.2666(2) 0.0560(14) Uani 1 1 d .
C12 C 0.4786(3) 0.5063(4) 0.2760(2) 0.0432(11) Uani 1 1 d .
H12 H 0.4953 0.4683 0.3196 0.052 Uiso 1 1 calc R
F13 F 0.4897(3) 0.7840(3) -0.08039(17) 0.0987(12) Uani 1 1 d .
C14 C 0.5267(3) 0.7111(4) 0.3851(2) 0.0466(11) Uani 1 1 d .
H14 H 0.4723 0.7126 0.3771 0.056 Uiso 1 1 calc R
C15 C 0.4010(3) 0.9214(4) 0.0727(2) 0.0520(12) Uani 1 1 d .
H15 H 0.3807 0.9559 0.1066 0.062 Uiso 1 1 calc R
C18 C 0.6573(2) 0.7583(4) 0.4587(2) 0.0369(10) Uani 1 1 d .
C19 C 0.4495(3) 0.8193(4) 0.0885(2) 0.0407(10) Uani 1 1 d .
C22 C 0.4810(3) 0.7721(4) 0.0367(2) 0.0480(12) Uani 1 1 d .
C23 C 0.6392(3) 0.6612(4) 0.3470(2) 0.0468(12) Uani 1 1 d .
H23 H 0.6607 0.6284 0.3134 0.056 Uiso 1 1 calc R
F24 F 0.3360(2) 1.0709(3) -0.00806(19) 0.1029(13) Uani 1 1 d .
C27 C 0.3232(3) 0.4125(4) 0.1114(2) 0.0469(12) Uani 1 1 d .
H27 H 0.2897 0.4451 0.0704 0.056 Uiso 1 1 calc R
C28 C 0.5453(3) 0.9407(4) 0.2552(3) 0.0555(13) Uani 1 1 d .
C29 C 0.7080(3) 0.8076(4) 0.5260(2) 0.0426(11) Uani 1 1 d .
F31 F 0.7617(2) 0.9382(5) 0.2171(2) 0.1340(18) Uani 1 1 d .
C32 C 0.6383(3) 0.8467(5) 0.2025(3) 0.0595(14) Uani 1 1 d .
H32 H 0.6522 0.7853 0.1760 0.071 Uiso 1 1 calc R
C33 C 0.4239(3) 0.4391(4) 0.2211(2) 0.0443(11) Uani 1 1 d .
C34 C 0.3833(3) 0.9712(5) 0.0062(3) 0.0653(15) Uani 1 1 d .
O35 O 0.6833(2) 0.8406(4) 0.5731(2) 0.0892(14) Uani 1 1 d .
C36 C 0.5820(3) 0.5267(5) 0.1487(3) 0.0552(13) Uani 1 1 d .
H36 H 0.5844 0.4990 0.1936 0.066 Uiso 1 1 calc R
C37 C 0.3185(3) 0.2909(4) 0.1245(3) 0.0629(15) Uani 1 1 d .
H37 H 0.2837 0.2417 0.0916 0.075 Uiso 1 1 calc R
C39 C 0.4604(4) 0.8279(6) -0.0295(3) 0.0632(15) Uani 1 1 d .
C40 C 0.5323(3) 0.6662(4) 0.0577(2) 0.0480(12) Uani 1 1 d .
C44 C 0.4120(4) 0.9269(5) -0.0453(3) 0.0689(16) Uani 1 1 d .
H44 H 0.3992 0.9627 -0.0895 0.083 Uiso 1 1 calc R
C45 C 0.6239(3) 0.4652(5) 0.1113(3) 0.0743(17) Uani 1 1 d .
H45 H 0.6543 0.3974 0.1301 0.089 Uiso 1 1 calc R
C46 C 0.3648(4) 0.2411(5) 0.1854(3) 0.083(2) Uani 1 1 d .
H46 H 0.3616 0.1581 0.1942 0.100 Uiso 1 1 calc R
C47 C 0.4162(4) 0.3145(5) 0.2340(3) 0.0747(18) Uani 1 1 d .
H47 H 0.4463 0.2808 0.2761 0.090 Uiso 1 1 calc R
C49 C 0.3156(5) 0.8911(7) 0.2743(4) 0.093(2) Uani 1 1 d .
H49 H 0.2641 0.8777 0.2755 0.112 Uiso 1 1 calc R
C50 C 0.4350(5) 1.0072(5) 0.3080(3) 0.080(2) Uani 1 1 d .
H50 H 0.4640 1.0719 0.3328 0.096 Uiso 1 1 calc R
C52 C 0.5751(4) 0.6073(6) 0.0186(3) 0.0767(17) Uani 1 1 d .
H52 H 0.5735 0.6364 -0.0258 0.092 Uiso 1 1 calc R
C54 C 0.3604(6) 0.9851(7) 0.3119(4) 0.099(3) Uani 1 1 d .
H54 H 0.3395 1.0340 0.3404 0.118 Uiso 1 1 calc R
C55 C 0.3496(3) 0.8185(5) 0.2351(3) 0.0612(14) Uani 1 1 d .
H55 H 0.3206 0.7539 0.2101 0.073 Uiso 1 1 calc R
N56 N 0.5071(2) 0.6122(3) 0.27186(17) 0.0360(8) Uani 1 1 d .
C57 C 0.6896(4) 0.9396(7) 0.2300(4) 0.083(2) Uani 1 1 d .
C66 C 0.6195(4) 0.5068(7) 0.0449(4) 0.090(2) Uani 1 1 d .
H66 H 0.6468 0.4664 0.0179 0.108 Uiso 1 1 calc R
C0AA C 0.6731(5) 1.0332(7) 0.2679(4) 0.102(3) Uani 1 1 d .
H0AB H 0.7093 1.0953 0.2851 0.122 Uiso 1 1 calc R
F1 F 0.5836(3) 1.1258(4) 0.3166(3) 0.148(2) Uani 1 1 d .
C2AA C 0.6005(5) 1.0321(5) 0.2798(4) 0.089(2) Uani 1 1 d .
O1 O 0.3685(4) 0.6715(6) 0.4686(3) 0.129(2) Uani 1 1 d .
O3 O 0.4578(4) 0.6851(8) 0.5719(4) 0.184(3) Uani 1 1 d .
C4 C 0.3780(7) 0.5441(9) 0.4710(7) 0.172(5) Uani 1 1 d .
H4A H 0.3579 0.5098 0.5075 0.207 Uiso 1 1 calc R
H4B H 0.4335 0.5233 0.4813 0.207 Uiso 1 1 calc R
C5 C 0.3967(7) 0.8693(9) 0.5133(5) 0.170(5) Uani 1 1 d .
H5A H 0.3743 0.8847 0.4640 0.255 Uiso 1 1 calc GR
H5B H 0.4453 0.9136 0.5302 0.255 Uiso 1 1 calc GR
H5C H 0.3604 0.8954 0.5382 0.255 Uiso 1 1 calc GR
C6 C 0.3339(7) 0.4951(9) 0.4020(7) 0.165(4) Uani 1 1 d .
H6A H 0.3412 0.5475 0.3656 0.248 Uiso 1 1 calc GR
H6B H 0.2788 0.4909 0.3990 0.248 Uiso 1 1 calc GR
H6C H 0.3530 0.4149 0.3964 0.248 Uiso 1 1 calc GR
C3AA C 0.4124(6) 0.7350(10) 0.5249(5) 0.122(3) Uani 1 1 d .

loop_
_atom_site_aniso_label
_atom_site_aniso_U_11
_atom_site_aniso_U_22
_atom_site_aniso_U_33
_atom_site_aniso_U_23
_atom_site_aniso_U_13
_atom_site_aniso_U_12
Ir1 0.03454(12) 0.03597(12) 0.02616(11) -0.00127(8) 0.00426(8) 0.00066(8)
C1AA 0.049(3) 0.070(3) 0.038(3) -0.020(2) 0.007(2) 0.005(2)
O2 0.0407(18) 0.0418(18) 0.0339(17) 0.0076(13) -0.0048(13) -0.0042(13)
N3 0.044(2) 0.046(2) 0.036(2) -0.0026(17) 0.0072(17) -0.0010(18)
O0AA 0.040(2) 0.077(2) 0.0356(18) -0.0152(16) -0.0027(14) -0.0060(16)
N6 0.058(3) 0.043(2) 0.030(2) 0.0055(17) 0.0095(18) 0.0099(19)
C7 0.037(2) 0.039(2) 0.027(2) 0.0034(19) 0.0002(18) 0.002(2)
C8 0.056(3) 0.043(3) 0.029(2) 0.005(2) 0.001(2) -0.003(2)
C9 0.036(2) 0.042(3) 0.029(2) 0.0000(19) 0.0054(19) 0.0023(19)
C10 0.030(2) 0.067(3) 0.032(2) -0.007(2) -0.0004(19) 0.002(2)
C11 0.089(4) 0.039(3) 0.033(3) -0.002(2) 0.005(3) 0.021(3)
C12 0.047(3) 0.042(3) 0.032(2) 0.006(2) -0.002(2) 0.002(2)
F13 0.149(4) 0.112(3) 0.047(2) 0.0008(19) 0.047(2) -0.009(2)
C14 0.031(2) 0.067(3) 0.039(3) -0.009(2) 0.006(2) -0.004(2)
C15 0.058(3) 0.050(3) 0.041(3) 0.006(2) 0.004(2) 0.002(2)
C18 0.036(2) 0.041(3) 0.031(2) -0.0024(18) 0.0043(19) -0.0026(19)
C19 0.040(3) 0.043(2) 0.037(3) -0.003(2) 0.007(2) -0.009(2)
C22 0.057(3) 0.053(3) 0.034(3) -0.006(2) 0.013(2) -0.014(2)
C23 0.040(3) 0.066(3) 0.030(2) -0.011(2) 0.003(2) 0.012(2)
F24 0.133(3) 0.080(2) 0.081(2) 0.036(2) 0.006(2) 0.033(2)
C27 0.047(3) 0.054(3) 0.034(3) 0.001(2) 0.002(2) -0.007(2)
C28 0.071(4) 0.038(3) 0.046(3) -0.005(2) 0.000(3) -0.002(3)
C29 0.045(3) 0.044(3) 0.035(3) -0.009(2) 0.005(2) -0.001(2)
F31 0.082(3) 0.185(5) 0.128(4) 0.006(3) 0.019(3) -0.071(3)
C32 0.055(3) 0.069(4) 0.048(3) 0.003(3) 0.005(3) -0.017(3)
C33 0.051(3) 0.036(3) 0.037(3) 0.003(2) -0.002(2) -0.002(2)
C34 0.076(4) 0.051(3) 0.057(4) 0.017(3) -0.001(3) -0.004(3)
O35 0.063(3) 0.141(4) 0.064(3) -0.058(3) 0.018(2) -0.017(3)
C36 0.049(3) 0.059(3) 0.055(3) -0.007(3) 0.009(2) 0.008(3)
C37 0.075(4) 0.049(3) 0.054(3) -0.008(2) 0.000(3) -0.015(3)
C39 0.082(4) 0.073(4) 0.036(3) -0.006(3) 0.019(3) -0.024(3)
C40 0.054(3) 0.054(3) 0.039(3) -0.011(2) 0.018(2) -0.008(2)
C44 0.093(5) 0.067(4) 0.040(3) 0.015(3) 0.008(3) -0.015(3)
C45 0.068(4) 0.075(4) 0.084(5) -0.016(3) 0.027(3) 0.023(3)
C46 0.109(5) 0.040(3) 0.074(4) 0.007(3) -0.016(4) -0.014(3)
C47 0.088(4) 0.049(3) 0.063(4) 0.016(3) -0.016(3) -0.006(3)
C49 0.111(6) 0.108(6) 0.083(5) 0.013(4) 0.062(5) 0.044(5)
C50 0.131(6) 0.058(4) 0.048(4) -0.001(3) 0.019(4) 0.034(4)
C52 0.087(5) 0.089(5) 0.065(4) -0.009(3) 0.039(4) 0.005(4)
C54 0.160(8) 0.093(5) 0.058(4) 0.009(4) 0.056(5) 0.063(5)
C55 0.065(4) 0.072(3) 0.055(3) 0.007(3) 0.031(3) 0.017(3)
N56 0.034(2) 0.041(2) 0.0273(19) -0.0017(15) -0.0002(15) 0.0033(16)
C57 0.061(4) 0.099(5) 0.078(4) 0.011(4) 0.001(3) -0.036(4)
C66 0.096(5) 0.102(5) 0.090(5) -0.024(4) 0.055(4) 0.013(4)
C0AA 0.092(6) 0.081(5) 0.103(6) -0.007(4) -0.019(5) -0.047(4)
F1 0.181(5) 0.081(3) 0.154(4) -0.064(3) 0.003(4) -0.023(3)
C2AA 0.113(6) 0.049(4) 0.081(5) -0.021(3) -0.012(4) -0.016(4)
O1 0.111(5) 0.135(5) 0.120(5) 0.029(4) -0.002(4) 0.019(4)
O3 0.150(6) 0.261(9) 0.117(5) 0.068(6) -0.003(5) 0.071(6)
C4 0.177(11) 0.092(7) 0.215(13) 0.075(8) 0.005(10) 0.004(7)
C5 0.193(11) 0.153(10) 0.133(9) 0.003(7) -0.003(8) 0.044(8)
C6 0.172(11) 0.124(8) 0.215(13) 0.001(9) 0.078(10) -0.011(8)
C3AA 0.109(7) 0.159(9) 0.091(7) 0.027(6) 0.016(6) 0.030(6)

loop_
_atom_type_symbol
_atom_type_description
_atom_type_scat_dispersion_real
_atom_type_scat_dispersion_imag
_atom_type_scat_source
C C 0.0181 0.0091 'International Tables Vol C Tables 4.2.6.8 and 6.1.1.4'
H H 0.0000 0.0000 'International Tables Vol C Tables 4.2.6.8 and 6.1.1.4'
F F 0.0727 0.0534 'International Tables Vol C Tables 4.2.6.8 and 6.1.1.4'
Ir Ir -4.7710 6.5667 'International Tables Vol C Tables 4.2.6.8 and 6.1.1.4'
N N 0.0311 0.0180 'International Tables Vol C Tables 4.2.6.8 and 6.1.1.4'
O O 0.0492 0.0322 'International Tables Vol C Tables 4.2.6.8 and 6.1.1.4'

loop_
_geom_angle_atom_site_label_1
_geom_angle_atom_site_label_2
_geom_angle_atom_site_label_3
_geom_angle
O2 Ir1 N56 85.32(12)
N3 Ir1 O2 88.68(13)
N3 Ir1 N56 96.93(14)
N6 Ir1 O2 94.82(14)
N6 Ir1 N3 175.29(15)
N6 Ir1 N56 86.51(13)
C8 Ir1 O2 175.23(16)
C8 Ir1 N3 95.53(17)
C8 Ir1 N6 80.85(18)
C8 Ir1 C19 87.25(17)
C8 Ir1 N56 96.37(15)
C19 Ir1 O2 91.25(14)
C19 Ir1 N3 80.48(17)
C19 Ir1 N6 96.27(16)
C19 Ir1 N56 175.76(15)
C14 C1AA H1AA 119.7
C14 C1AA C18 120.6(4)
C18 C1AA H1AA 119.7
C9 O2 Ir1 125.6(2)
C36 N3 Ir1 124.7(3)
C36 N3 C40 119.8(4)
C40 N3 Ir1 115.5(3)
C29 O0AA H0AA 109.5
C11 N6 Ir1 115.6(3)
C55 N6 Ir1 123.5(3)
C55 N6 C11 120.8(4)
C14 C7 C23 120.5(4)
C14 C7 N56 119.3(4)
C23 C7 N56 120.2(4)
C28 C8 Ir1 114.2(4)
C32 C8 Ir1 126.3(4)
C32 C8 C28 119.5(5)
O2 C9 C27 119.1(4)
O2 C9 C33 123.4(4)
C27 C9 C33 117.6(4)
C18 C10 H10 119.4
C18 C10 C23 121.3(4)
C23 C10 H10 119.4
N6 C11 C28 113.3(4)
N6 C11 C50 117.9(6)
C50 C11 C28 128.8(6)
C33 C12 H12 116.2
N56 C12 H12 116.2
N56 C12 C33 127.6(4)
C1AA C14 H14 120.2
C7 C14 C1AA 119.6(4)
C7 C14 H14 120.2
C19 C15 H15 120.3
C34 C15 H15 120.3
C34 C15 C19 119.4(5)
C1AA C18 C29 118.9(4)
C10 C18 C1AA 118.6(4)
C10 C18 C29 122.5(4)
C15 C19 Ir1 126.8(3)
C15 C19 C22 118.7(4)
C22 C19 Ir1 114.4(3)
C19 C22 C40 115.5(4)
C39 C22 C19 118.4(5)
C39 C22 C40 126.1(5)
C7 C23 C10 119.5(4)
C7 C23 H23 120.2
C10 C23 H23 120.2
C9 C27 H27 118.9
C37 C27 C9 122.3(4)
C37 C27 H27 118.9
C8 C28 C11 115.9(4)
C2AA C28 C8 118.0(6)
C2AA C28 C11 126.1(6)
O0AA C29 C18 113.1(4)
O35 C29 O0AA 123.3(4)
O35 C29 C18 123.6(4)
C8 C32 H32 120.9
C57 C32 C8 118.3(6)
C57 C32 H32 120.9
C9 C33 C12 124.9(4)
C47 C33 C9 118.9(4)
C47 C33 C12 116.2(4)
F24 C34 C15 118.5(6)
F24 C34 C44 118.2(5)
C44 C34 C15 123.3(5)
N3 C36 H36 118.5
N3 C36 C45 122.9(5)
C45 C36 H36 118.5
C27 C37 H37 119.8
C27 C37 C46 120.3(5)
C46 C37 H37 119.8
F13 C39 C22 119.7(6)
F13 C39 C44 117.6(5)
C44 C39 C22 122.8(5)
N3 C40 C22 114.0(4)
N3 C40 C52 118.8(5)
C52 C40 C22 127.2(5)
C34 C44 C39 117.3(5)
C34 C44 H44 121.4
C39 C44 H44 121.4
C36 C45 H45 121.1
C36 C45 C66 117.9(6)
C66 C45 H45 121.1
C37 C46 H46 120.2
C37 C46 C47 119.6(5)
C47 C46 H46 120.2
C33 C47 H47 119.4
C46 C47 C33 121.3(5)
C46 C47 H47 119.4
C54 C49 H49 121.1
C55 C49 H49 121.1
C55 C49 C54 117.7(7)
C11 C50 H50 119.9
C54 C50 C11 120.2(7)
C54 C50 H50 119.9
C40 C52 H52 119.8
C66 C52 C40 120.4(6)
C66 C52 H52 119.8
C49 C54 H54 119.5
C50 C54 C49 121.0(6)
C50 C54 H54 119.5
N6 C55 C49 122.3(6)
N6 C55 H55 118.9
C49 C55 H55 118.9
C7 N56 Ir1 117.9(3)
C12 N56 Ir1 125.3(3)
C12 N56 C7 116.7(4)
C32 C57 F31 117.5(7)
C0AA C57 F31 118.3(6)
C0AA C57 C32 124.3(7)
C45 C66 H66 119.9
C52 C66 C45 120.1(5)
C52 C66 H66 119.9
C57 C0AA H0AB 121.6
C57 C0AA C2AA 116.8(6)
C2AA C0AA H0AB 121.6
C0AA C2AA C28 123.1(6)
F1 C2AA C28 120.0(8)
F1 C2AA C0AA 117.0(6)
C3AA O1 C4 116.6(8)
O1 C4 H4A 110.2
O1 C4 H4B 110.2
O1 C4 C6 107.8(9)
H4A C4 H4B 108.5
C6 C4 H4A 110.2
C6 C4 H4B 110.2
H5A C5 H5B 109.5
H5A C5 H5C 109.5
H5B C5 H5C 109.5
C3AA C5 H5A 109.5
C3AA C5 H5B 109.5
C3AA C5 H5C 109.5
C4 C6 H6A 109.5
C4 C6 H6B 109.5
C4 C6 H6C 109.5
H6A C6 H6B 109.5
H6A C6 H6C 109.5
H6B C6 H6C 109.5
O1 C3AA C5 109.8(8)
O3 C3AA O1 120.9(11)
O3 C3AA C5 129.2(11)

loop_
_geom_bond_atom_site_label_1
_geom_bond_atom_site_label_2
_geom_bond_distance
Ir1 O2 2.148(3)
Ir1 N3 2.044(4)
Ir1 N6 2.030(4)
Ir1 C8 1.992(5)
Ir1 C19 2.011(4)
Ir1 N56 2.155(3)
C1AA H1AA 0.9300
C1AA C14 1.383(6)
C1AA C18 1.389(6)
O2 C9 1.319(5)
N3 C36 1.336(6)
N3 C40 1.367(6)
O0AA H0AA 0.8200
O0AA C29 1.297(5)
N6 C11 1.372(6)
N6 C55 1.348(6)
C7 C14 1.372(6)
C7 C23 1.376(6)
C7 N56 1.444(5)
C8 C28 1.404(7)
C8 C32 1.396(7)
C9 C27 1.398(6)
C9 C33 1.412(6)
C10 H10 0.9300
C10 C18 1.374(6)
C10 C23 1.377(6)
C11 C28 1.450(8)
C11 C50 1.401(7)
C12 H12 0.9300
C12 C33 1.436(6)
C12 N56 1.277(5)
F13 C39 1.351(6)
C14 H14 0.9300
C15 H15 0.9300
C15 C19 1.390(6)
C15 C34 1.378(7)
C18 C29 1.482(6)
C19 C22 1.402(6)
C22 C39 1.401(7)
C22 C40 1.458(7)
C23 H23 0.9300
F24 C34 1.355(6)
C27 H27 0.9300
C27 C37 1.365(7)
C28 C2AA 1.386(8)
C29 O35 1.197(5)
F31 C57 1.372(8)
C32 H32 0.9300
C32 C57 1.369(8)
C33 C47 1.403(7)
C34 C44 1.356(8)
C36 H36 0.9300
C36 C45 1.368(7)
C37 H37 0.9300
C37 C46 1.366(8)
C39 C44 1.361(8)
C40 C52 1.389(7)
C44 H44 0.9300
C45 H45 0.9300
C45 C66 1.376(9)
C46 H46 0.9300
C46 C47 1.379(8)
C47 H47 0.9300
C49 H49 0.9300
C49 C54 1.382(10)
C49 C55 1.367(8)
C50 H50 0.9300
C50 C54 1.366(10)
C52 H52 0.9300
C52 C66 1.367(9)
C54 H54 0.9300
C55 H55 0.9300
C57 C0AA 1.352(10)
C66 H66 0.9300
C0AA H0AB 0.9300
C0AA C2AA 1.369(10)
F1 C2AA 1.344(8)
O1 C4 1.405(10)
O1 C3AA 1.357(11)
O3 C3AA 1.176(9)
C4 H4A 0.9700
C4 H4B 0.9700
C4 C6 1.470(13)
C5 H5A 0.9600
C5 H5B 0.9600
C5 H5C 0.9600
C5 C3AA 1.504(12)
C6 H6A 0.9600
C6 H6B 0.9600
C6 H6C 0.9600

loop_
_geom_torsion_atom_site_label_1
_geom_torsion_atom_site_label_2
_geom_torsion_atom_site_label_3
_geom_torsion_atom_site_label_4
_geom_torsion
Ir1 O2 C9 C27 -155.8(3)
Ir1 O2 C9 C33 25.6(6)
Ir1 N3 C36 C45 -176.8(4)
Ir1 N3 C40 C22 -3.1(5)
Ir1 N3 C40 C52 175.9(4)
Ir1 N6 C11 C28 4.5(5)
Ir1 N6 C11 C50 -175.1(4)
Ir1 N6 C55 C49 175.8(4)
Ir1 C8 C28 C11 2.5(5)
Ir1 C8 C28 C2AA -177.3(4)
Ir1 C8 C32 C57 178.3(4)
Ir1 C19 C22 C39 176.7(4)
Ir1 C19 C22 C40 -2.5(5)
C1AA C18 C29 O0AA -175.3(4)
C1AA C18 C29 O35 5.1(7)
O2 C9 C27 C37 178.4(5)
O2 C9 C33 C12 2.0(7)
O2 C9 C33 C47 179.6(5)
N3 C36 C45 C66 -0.4(9)
N3 C40 C52 C66 2.6(9)
N6 C11 C28 C8 -4.6(6)
N6 C11 C28 C2AA 175.2(5)
N6 C11 C50 C54 -0.7(8)
C8 C28 C2AA C0AA -1.2(9)
C8 C28 C2AA F1 178.2(5)
C8 C32 C57 F31 179.9(5)
C8 C32 C57 C0AA -1.3(10)
C9 C27 C37 C46 2.4(9)
C9 C33 C47 C46 1.4(9)
C10 C18 C29 O0AA 6.6(6)
C10 C18 C29 O35 -173.1(5)
C11 N6 C55 C49 -1.0(8)
C11 C28 C2AA C0AA 179.0(6)
C11 C28 C2AA F1 -1.6(9)
C11 C50 C54 C49 -1.5(10)
C12 C33 C47 C46 179.3(6)
F13 C39 C44 C34 -179.5(5)
C14 C1AA C18 C10 -0.5(7)
C14 C1AA C18 C29 -178.8(4)
C14 C7 C23 C10 0.5(7)
C14 C7 N56 Ir1 98.3(4)
C14 C7 N56 C12 -78.1(5)
C15 C19 C22 C39 -1.8(7)
C15 C19 C22 C40 179.0(4)
C15 C34 C44 C39 0.4(9)
C18 C1AA C14 C7 0.9(8)
C18 C10 C23 C7 0.0(7)
C19 C15 C34 F24 -179.9(5)
C19 C15 C34 C44 -1.3(8)
C19 C22 C39 F13 -179.8(4)
C19 C22 C39 C44 0.9(8)
C19 C22 C40 N3 3.7(6)
C19 C22 C40 C52 -175.3(5)
C22 C39 C44 C34 -0.2(9)
C22 C40 C52 C66 -178.5(6)
C23 C7 C14 C1AA -0.9(7)
C23 C7 N56 Ir1 -81.1(4)
C23 C7 N56 C12 102.4(5)
C23 C10 C18 C1AA 0.1(7)
C23 C10 C18 C29 178.2(4)
F24 C34 C44 C39 179.0(5)
C27 C9 C33 C12 -176.6(4)
C27 C9 C33 C47 1.1(7)
C27 C37 C46 C47 0.2(11)
C28 C8 C32 C57 0.2(7)
C28 C11 C50 C54 179.7(5)
F31 C57 C0AA C2AA 179.9(6)
C32 C8 C28 C11 -179.2(4)
C32 C8 C28 C2AA 1.0(7)
C32 C57 C0AA C2AA 1.1(11)
C33 C9 C27 C37 -3.0(7)
C33 C12 N56 Ir1 1.2(7)
C33 C12 N56 C7 177.4(4)
C34 C15 C19 Ir1 -176.3(4)
C34 C15 C19 C22 2.0(7)
C36 N3 C40 C22 178.7(4)
C36 N3 C40 C52 -2.2(7)
C36 C45 C66 C52 0.7(10)
C37 C46 C47 C33 -2.1(11)
C39 C22 C40 N3 -175.4(5)
C39 C22 C40 C52 5.6(9)
C40 N3 C36 C45 1.2(8)
C40 C22 C39 F13 -0.7(8)
C40 C22 C39 C44 -180.0(5)
C40 C52 C66 C45 -1.8(10)
C50 C11 C28 C8 175.0(5)
C50 C11 C28 C2AA -5.2(9)
C54 C49 C55 N6 -1.2(9)
C55 N6 C11 C28 -178.4(4)
C55 N6 C11 C50 1.9(7)
C55 C49 C54 C50 2.4(10)
N56 C7 C14 C1AA 179.7(4)
N56 C7 C23 C10 179.9(4)
N56 C12 C33 C9 -17.0(8)
N56 C12 C33 C47 165.3(5)
C57 C0AA C2AA C28 0.2(11)
C57 C0AA C2AA F1 -179.2(6)
C4 O1 C3AA O3 2.5(15)
C4 O1 C3AA C5 178.7(9)
C3AA O1 C4 C6 -172.6(9)
